data_7717168
loop_
_publ_author_name
'Mander, Rachel Leigh'
'Schmidt, Ashley'
'Ruf, Michael'
'Korzy&#x144;ski, Maciej Damian'

_publ_section_title
;
 Design and synthesis of pillared metal-organic frameworks featuring
 olefinic fragments.
;
_journal_issue 47
_journal_name_full 'Dalton transactions (Cambridge, England : 2003)'
_journal_page_first 18873
_journal_page_last 18879
_journal_paper_doi 10.1039/d4dt02397h
_journal_volume 53
_journal_year 2024
_chemical_formula_moiety 'C24 H14 N2 O5 Zn1.50 [+ solvent]'
_chemical_formula_sum 'C24 H14 N2 O5 Zn1.5'
_chemical_formula_weight 508.43
_space_group_crystal_system triclinic
_space_group_IT_number 2
_space_group_name_Hall '-P 1'
_space_group_name_H-M_alt 'P -1'
_atom_sites_solution_hydrogens mixed
_atom_sites_solution_primary dual
_audit_creation_method
;FinalCif 2024.1-RC70 by Daniel Kratzert, Freiburg 2024, 
https://dkratzert.de/finalcif.html
;
_audit_update_record
;
2024-08-16 deposited with the CCDC.	2024-10-04 downloaded from the CCDC.
;
_cell_angle_alpha 102.024(5)
_cell_angle_beta 91.839(5)
_cell_angle_gamma 89.923(4)
_cell_formula_units_Z 2
_cell_length_a 16.5257(9)
_cell_length_b 16.8102(10)
_cell_length_c 22.3845(18)
_cell_measurement_reflns_used 353
_cell_measurement_temperature 200(2)
_cell_measurement_theta_max 37.1796
_cell_measurement_theta_min 4.7121
_cell_measurement_wavelength 1.54184
_cell_volume 6078.8(7)
_computing_cell_refinement 'APEX5 v2023.9-RC115 (Bruker AXS)'
_computing_data_collection 'Bruker Instrument Service v8.5.3.2 RC'
_computing_data_reduction 'SAINT V8.40B (Bruker AXS LLC, 2019)'
_computing_molecular_graphics 'shelXle (C.B. Huebschle, rev 1660)'
_computing_structure_refinement 'SHELXL-2019/2 (Sheldrick, 2019)'
_computing_structure_solution 'XT, VERSION 2018/2'
_diffrn_ambient_temperature 200(2)
_diffrn_detector_area_resol_mean 7.391
_diffrn_measured_fraction_theta_full 1.000
_diffrn_measured_fraction_theta_max 1.000
_diffrn_measurement_details
;<Phi   scan: start=   0.0; len= 360.0; end= 360.0 at [Counterclockwise Eulerian 
angles: dx= 40.00 mm theta=  53.829 deg omega=  11.590 deg chi=  24.000 deg] 
		measure for 5.0 seconds; frame angle 0.50 degrees, wavelength=1.54184>
<Phi   scan: start= 360.0; len=   0.5; end= 360.5 at [Counterclockwise Eulerian 
angles: dx= 40.00 mm theta=  46.329 deg omega=  90.699 deg chi= -44.500 deg] 
		measure for 4.0 seconds; frame angle 0.50 degrees, wavelength=1.54184>
<Omega scan: start= 355.8; len= 118.0; end= 473.8 at [Counterclockwise Eulerian 
angles: dx= 40.00 mm theta=  53.829 deg phi= 160.000 deg chi=  65.500 deg] 
		measure for 5.0 seconds; frame angle 0.50 degrees, wavelength=1.54184>
<Omega scan: start= 355.8; len= 118.0; end= 473.8 at [Counterclockwise Eulerian 
angles: dx= 40.00 mm theta=  53.829 deg phi= 360.000 deg chi=  65.500 deg] 
		measure for 5.0 seconds; frame angle 0.50 degrees, wavelength=1.54184>
<Omega scan: start= 236.0; len= 107.5; end= 343.5 at [Counterclockwise Eulerian 
angles: dx= 40.00 mm theta=  -9.070 deg phi=   0.000 deg chi=  44.500 deg] 
		measure for 1.0 seconds; frame angle 0.50 degrees, wavelength=1.54184>
<Omega scan: start= 305.4; len=  94.0; end= 399.4 at [Counterclockwise Eulerian 
angles: dx= 40.00 mm theta= -24.070 deg phi= 153.000 deg chi= -65.500 deg] 
		measure for 1.0 seconds; frame angle 0.50 degrees, wavelength=1.54184>
<Omega scan: start= 227.9; len= 101.0; end= 328.9 at [Counterclockwise Eulerian 
angles: dx= 40.00 mm theta= -16.569 deg phi= 180.000 deg chi=  44.500 deg] 
		measure for 1.0 seconds; frame angle 0.50 degrees, wavelength=1.54184>
<Omega scan: start= 305.4; len=  94.0; end= 399.4 at [Counterclockwise Eulerian 
angles: dx= 40.00 mm theta= -24.070 deg phi=   0.000 deg chi= -65.500 deg] 
		measure for 1.0 seconds; frame angle 0.50 degrees, wavelength=1.54184>
<Omega scan: start= 227.9; len= 101.0; end= 328.9 at [Counterclockwise Eulerian 
angles: dx= 40.00 mm theta= -16.569 deg phi=  90.000 deg chi=  44.500 deg] 
		measure for 1.0 seconds; frame angle 0.50 degrees, wavelength=1.54184>
<Phi   scan: start= 360.0; len=   0.5; end= 360.5 at [Counterclockwise Eulerian 
angles: dx= 40.00 mm theta=  53.829 deg omega= 107.852 deg chi= -24.000 deg] 
		measure for 5.0 seconds; frame angle 0.50 degrees, wavelength=1.54184>
<Omega scan: start= 355.8; len= 118.0; end= 473.8 at [Counterclockwise Eulerian 
angles: dx= 40.00 mm theta=  53.829 deg phi= 280.000 deg chi=  65.500 deg] 
		measure for 5.0 seconds; frame angle 0.50 degrees, wavelength=1.54184>
<Omega scan: start= 227.9; len= 101.0; end= 328.9 at [Counterclockwise Eulerian 
angles: dx= 40.00 mm theta= -16.569 deg phi= 270.000 deg chi=  44.500 deg] 
		measure for 1.0 seconds; frame angle 0.50 degrees, wavelength=1.54184>
<Omega scan: start= 355.8; len= 118.0; end= 473.8 at [Counterclockwise Eulerian 
angles: dx= 40.00 mm theta=  53.829 deg phi=  80.000 deg chi=  65.500 deg] 
		measure for 5.0 seconds; frame angle 0.50 degrees, wavelength=1.54184>
<Omega scan: start= 355.8; len= 118.0; end= 473.8 at [Counterclockwise Eulerian 
angles: dx= 40.00 mm theta=  53.829 deg phi= 200.000 deg chi=  65.500 deg] 
		measure for 5.0 seconds; frame angle 0.50 degrees, wavelength=1.54184>
<Omega scan: start=  75.7; len=  97.5; end= 173.2 at [Counterclockwise Eulerian 
angles: dx= 40.00 mm theta=  38.829 deg phi=  90.000 deg chi= -44.500 deg] 
		measure for 3.0 seconds; frame angle 0.50 degrees, wavelength=1.54184>
<Phi   scan: start= 360.0; len=   0.5; end= 360.5 at [Counterclockwise Eulerian 
angles: dx= 40.00 mm theta=  38.829 deg omega=  75.699 deg chi= -44.500 deg] 
		measure for 3.0 seconds; frame angle 0.50 degrees, wavelength=1.54184>
<Omega scan: start= 355.8; len= 118.0; end= 473.8 at [Counterclockwise Eulerian 
angles: dx= 40.00 mm theta=  53.829 deg phi= 240.000 deg chi=  65.500 deg] 
		measure for 5.0 seconds; frame angle 0.50 degrees, wavelength=1.54184>
<Omega scan: start=  75.7; len=  97.5; end= 173.2 at [Counterclockwise Eulerian 
angles: dx= 40.00 mm theta=  38.829 deg phi= 180.000 deg chi= -44.500 deg] 
		measure for 3.0 seconds; frame angle 0.50 degrees, wavelength=1.54184>
<Omega scan: start=  75.7; len=  97.5; end= 173.2 at [Counterclockwise Eulerian 
angles: dx= 40.00 mm theta=  38.829 deg phi= 270.000 deg chi= -44.500 deg] 
		measure for 3.0 seconds; frame angle 0.50 degrees, wavelength=1.54184>
<Omega scan: start= 355.8; len= 118.0; end= 473.8 at [Counterclockwise Eulerian 
angles: dx= 40.00 mm theta=  53.829 deg phi= 320.000 deg chi=  65.500 deg] 
		measure for 5.0 seconds; frame angle 0.50 degrees, wavelength=1.54184>
<Omega scan: start= 355.8; len= 118.0; end= 473.8 at [Counterclockwise Eulerian 
angles: dx= 40.00 mm theta=  53.829 deg phi= 120.000 deg chi=  65.500 deg] 
		measure for 5.0 seconds; frame angle 0.50 degrees, wavelength=1.54184>
<Omega scan: start= 355.8; len= 118.0; end= 473.8 at [Counterclockwise Eulerian 
angles: dx= 40.00 mm theta=  53.829 deg phi=  40.000 deg chi=  65.500 deg] 
		measure for 5.0 seconds; frame angle 0.50 degrees, wavelength=1.54184>
<Omega scan: start=  75.7; len=  97.5; end= 173.2 at [Counterclockwise Eulerian 
angles: dx= 40.00 mm theta=  38.829 deg phi= 360.000 deg chi= -44.500 deg] 
		measure for 3.0 seconds; frame angle 0.50 degrees, wavelength=1.54184>
<Omega scan: start= 227.9; len= 101.0; end= 328.9 at [Counterclockwise Eulerian 
angles: dx= 40.00 mm theta= -16.569 deg phi=   0.000 deg chi=  44.500 deg] 
		measure for 1.0 seconds; frame angle 0.50 degrees, wavelength=1.54184>
<Omega scan: start= 236.0; len= 107.5; end= 343.5 at [Counterclockwise Eulerian 
angles: dx= 40.00 mm theta=  -9.070 deg phi= 180.000 deg chi=  44.500 deg] 
		measure for 1.0 seconds; frame angle 0.50 degrees, wavelength=1.54184>
<Omega scan: start=  90.7; len=  82.5; end= 173.2 at [Counterclockwise Eulerian 
angles: dx= 40.00 mm theta=  46.329 deg phi= 180.000 deg chi= -44.500 deg] 
		measure for 4.0 seconds; frame angle 0.50 degrees, wavelength=1.54184>
<Omega scan: start=  90.7; len=  82.5; end= 173.2 at [Counterclockwise Eulerian 
angles: dx= 40.00 mm theta=  46.329 deg phi= 270.000 deg chi= -44.500 deg] 
		measure for 4.0 seconds; frame angle 0.50 degrees, wavelength=1.54184>
<Omega scan: start=  90.7; len=  82.5; end= 173.2 at [Counterclockwise Eulerian 
angles: dx= 40.00 mm theta=  46.329 deg phi= 360.000 deg chi= -44.500 deg] 
		measure for 4.0 seconds; frame angle 0.50 degrees, wavelength=1.54184>
<Omega scan: start= 236.0; len= 107.5; end= 343.5 at [Counterclockwise Eulerian 
angles: dx= 40.00 mm theta=  -9.070 deg phi=  90.000 deg chi=  44.500 deg] 
		measure for 1.0 seconds; frame angle 0.50 degrees, wavelength=1.54184>
<Phi   scan: start= 360.0; len=   0.5; end= 360.5 at [Counterclockwise Eulerian 
angles: dx= 40.00 mm theta=  53.829 deg omega= 105.699 deg chi= -44.500 deg] 
		measure for 5.0 seconds; frame angle 0.50 degrees, wavelength=1.54184>
<Omega scan: start= 305.4; len=  94.0; end= 399.4 at [Counterclockwise Eulerian 
angles: dx= 40.00 mm theta= -24.070 deg phi=  51.001 deg chi= -65.500 deg] 
		measure for 1.0 seconds; frame angle 0.50 degrees, wavelength=1.54184>
<Phi   scan: start=   0.0; len= 360.0; end= 360.0 at [Counterclockwise Eulerian 
angles: dx= 40.00 mm theta= -24.070 deg omega= 314.007 deg chi=  44.500 deg] 
		measure for 1.0 seconds; frame angle 0.50 degrees, wavelength=1.54184>
<Phi   scan: start= 360.0; len= 180.0; end= 540.0 at [Counterclockwise Eulerian 
angles: dx= 40.00 mm theta=  32.500 deg omega=   0.000 deg chi=  54.740 deg] 
		measure for 1.0 seconds; frame angle 1.00 degrees, wavelength=1.54184>
;
_diffrn_measurement_device '\k-geometry diffractometer'
_diffrn_measurement_device_type 'Bruker D8 VENTURE'
_diffrn_measurement_method '\F and \w scans'
_diffrn_radiation_monochromator 'multilayer mirror'
_diffrn_radiation_type CuK\a
_diffrn_radiation_wavelength 1.54184
_diffrn_reflns_av_R_equivalents 0.2187
_diffrn_reflns_av_unetI/netI 0.1117
_diffrn_reflns_Laue_measured_fraction_full 1.000
_diffrn_reflns_Laue_measured_fraction_max 1.000
_diffrn_reflns_limit_h_max 19
_diffrn_reflns_limit_h_min -19
_diffrn_reflns_limit_k_max 19
_diffrn_reflns_limit_k_min -19
_diffrn_reflns_limit_l_max 26
_diffrn_reflns_limit_l_min -26
_diffrn_reflns_number 180254
_diffrn_reflns_point_group_measured_fraction_full 1.000
_diffrn_reflns_point_group_measured_fraction_max 1.000
_diffrn_reflns_reduction_process narrow-frame
_diffrn_reflns_theta_full 67.684
_diffrn_reflns_theta_max 68.247
_diffrn_reflns_theta_min 2.019
_diffrn_source 'microfocus sealed tube'
_diffrn_source_current 1.099
_diffrn_source_target Cu
_diffrn_source_type 'Incoatec I\mS 3.0'
_diffrn_source_voltage 50.0
_exptl_absorpt_coefficient_mu 0.443
_exptl_absorpt_correction_T_max 0.984
_exptl_absorpt_correction_T_min 0.956
_exptl_absorpt_correction_type multi-scan
_exptl_absorpt_process_details
;Krause, L., Herbst-Irmer, R., Sheldrick, G. M., Stalke, D. (2015).
"Comparison of silver and molybdenum microfocus X-ray sources for single-crystal
 structure determination"
J. Appl. Cryst. 48, 3-10.
doi:10.1107/S1600576714022985
;
_exptl_crystal_colour 'translucent blue'
_exptl_crystal_density_diffrn 0.278
_exptl_crystal_description block
_exptl_crystal_F_000 514
_exptl_crystal_size_max 0.102
_exptl_crystal_size_mid 0.075
_exptl_crystal_size_min 0.037
_refine_diff_density_max 3.618
_refine_diff_density_min -1.127
_refine_diff_density_rms 0.101
_refine_ls_extinction_method none
_refine_ls_goodness_of_fit_ref 1.594
_refine_ls_hydrogen_treatment mixed
_refine_ls_matrix_type full
_refine_ls_number_parameters 301
_refine_ls_number_reflns 22241
_refine_ls_number_restraints 468
_refine_ls_restrained_S_all 1.596
_refine_ls_R_factor_all 0.1762
_refine_ls_R_factor_gt 0.1259
_refine_ls_shift/su_max 0.001
_refine_ls_shift/su_mean 0.000
_refine_ls_structure_factor_coef Fsqd
_refine_ls_weighting_details 'w=1/[\s^2^(Fo^2^)+(0.1000P)^2^] where P=(Fo^2^+2Fc^2^)/3'
_refine_ls_weighting_scheme calc
_refine_ls_wR_factor_gt 0.3050
_refine_ls_wR_factor_ref 0.3275
_reflns_Friedel_coverage 0.000
_reflns_number_gt 11918
_reflns_number_total 19395
_reflns_threshold_expression 'I > 2\s(I)'
_cod_data_source_file d4dt02397h2.cif
_cod_data_source_block cu_zn_mof_1_0m_sq
_cod_depositor_comments
;
The following automatic conversions were performed:

data item '_exptl_absorpt_correction_type' value 'Multi-Scan' was
changed to 'multi-scan' in accordance with the
/home/data/users/saulius/crontab/automatic-downloads/rss-feeds/RSC/lib/dictionaries/cif_core.dic
dictionary named 'cif_core.dic' version 2.4.2 last updated on
2011-04-26.

Automatic conversion script
Id: cif_fix_values 8170 2020-07-09 18:12:32Z antanas 

 Adding full bibliography for 7717166--7717169.cif.
;
_cod_original_formula_sum 'C24 H14 N2 O5 Zn1.50'
_cod_database_code 7717168
_platon_squeeze_void_probe_radius 1.20
_shelx_shelxl_version_number 2019/3
_shelx_space_group_comment
;
The symmetry employed for this shelxl refinement is uniquely defined
by the following loop, which should always be used as a source of
symmetry information in preference to the above space-group names.
They are only intended as comments.
;
_exptl_bruker_absorpt_correction_t_ratio 0.7132
_shelx_estimated_absorpt_t_min 0.956
_shelx_estimated_absorpt_t_max 0.984
_diffrn_measurement_bruker_total_exposure_time 33697.0
_diffrn_reflns_bruker_av_norm_i 5494.183
_diffrn_reflns_bruker_number_gt 64614
_computing_bruker_data_scaling 'SADABS-2016/2 - Bruker AXS area detector scaling and absorption correction'
_geom_details
; All esds (except the esd in the dihedral angle between two l.s. planes)
 are estimated using the full covariance matrix.  The cell esds are taken
 into account individually in the estimation of esds in distances, angles
 and torsion angles; correlations between esds in cell parameters are only
 used when they are defined by crystal symmetry.  An approximate (isotropic)
 treatment of cell esds is used for estimating esds involving l.s. planes.
;

loop_
_space_group_symop_operation_xyz
'x, y, z'
'-x, -y, -z'

loop_
_atom_site_label
_atom_site_type_symbol
_atom_site_fract_x
_atom_site_fract_y
_atom_site_fract_z
_atom_site_U_iso_or_equiv
_atom_site_adp_type
_atom_site_occupancy
_atom_site_site_symmetry_order
_atom_site_calc_flag
_atom_site_refinement_flags_posn
_atom_site_refinement_flags_adp
_atom_site_refinement_flags_occupancy
_atom_site_disorder_assembly
_atom_site_disorder_group
Zn1 Zn 0.500000 0.500000 1.000000 0.0700(4) Uani 1 2 d S . P . .
Zn2 Zn -0.00618(3) 0.98128(4) 0.93325(4) 0.0516(2) Uani 1 1 d . U . . .
O1 O 0.0866(2) 0.9258(3) 1.0383(3) 0.0919(15) Uani 1 1 d . U . . .
O2 O 0.0783(3) 0.8978(3) 0.9360(3) 0.0975(16) Uani 1 1 d . U . . .
O3 O 0.0791(2) 0.0674(3) 0.9382(2) 0.0720(12) Uani 1 1 d . U . . .
O4 O 0.0876(3) 0.0981(3) 1.0416(2) 0.0776(13) Uani 1 1 d . U . . .
O5 O -0.0470(6) 0.9657(7) 0.8408(5) 0.234(5) Uani 1 1 d D . . . .
H5A H -0.0952(14) 0.9337(18) 0.830(3) 0.352 Uiso 1 1 d D U . . .
H5B H -0.051(4) 1.0077(15) 0.8178(15) 0.352 Uiso 1 1 d D U . . .
N2 N 0.3767(2) 0.4977(2) 0.9902(3) 0.0600(13) Uani 1 1 d . U . . .
C1 C 0.3527(3) 0.6433(3) 0.9890(3) 0.0655(17) Uani 1 1 d . U . . .
C2 C 0.3286(3) 0.5616(3) 0.9856(4) 0.0689(17) Uani 1 1 d . U . . .
C3 C 0.2444(3) 0.5337(4) 0.9758(4) 0.097(3) Uani 1 1 d . U . . .
H3 H 0.198531 0.565692 0.970156 0.116 Uiso 1 1 calc R U . . .
C4 C 0.2448(3) 0.4547(4) 0.9764(5) 0.103(3) Uani 1 1 d . U . . .
H4 H 0.198758 0.419877 0.971975 0.123 Uiso 1 1 calc R U . . .
C5 C 0.3269(3) 0.4316(3) 0.9850(3) 0.0656(17) Uani 1 1 d . U . . .
C6 C 0.3523(3) 0.3534(3) 0.9910(3) 0.0593(15) Uani 1 1 d . U . . .
N1 N 0.4997(2) 0.3789(2) 0.9988(2) 0.0494(11) Uani 1 1 d . U . . .
C7 C 0.4345(3) 0.3289(3) 0.9959(3) 0.0535(14) Uani 1 1 d . U . . .
C8 C 0.4575(3) 0.2473(3) 0.9994(3) 0.0675(17) Uani 1 1 d . U . . .
H8 H 0.422363 0.202169 0.997793 0.081 Uiso 1 1 calc R U . . .
C9 C 0.5400(3) 0.2479(3) 1.0055(3) 0.0709(18) Uani 1 1 d . U . . .
H9 H 0.573970 0.203443 1.009339 0.085 Uiso 1 1 calc R U . . .
C10 C 0.5651(3) 0.3307(3) 1.0050(3) 0.0567(15) Uani 1 1 d . U . . .
C11 C 0.2888(3) 0.2892(3) 0.9895(3) 0.0551(13) Uani 1 1 d . U . . .
C12 C 0.2468(5) 0.2546(5) 0.9362(4) 0.099(2) Uani 1 1 d . U . . .
H12 H 0.255716 0.272640 0.899436 0.119 Uiso 1 1 calc R U . . .
C13 C 0.1900(5) 0.1916(5) 0.9371(4) 0.100(3) Uani 1 1 d . U . . .
H13 H 0.165336 0.163734 0.899707 0.120 Uiso 1 1 calc R U . . .
C14 C 0.1700(3) 0.1700(4) 0.9893(3) 0.0576(13) Uani 1 1 d . U . . .
C15 C 0.2022(5) 0.2131(6) 1.0391(4) 0.113(3) Uani 1 1 d . U . . .
H15 H 0.182570 0.204968 1.076786 0.135 Uiso 1 1 calc R U . . .
C16 C 0.2635(5) 0.2702(6) 1.0414(4) 0.120(3) Uani 1 1 d . U . . .
H16 H 0.287632 0.295945 1.079613 0.144 Uiso 1 1 calc R U . . .
C17 C 0.1047(3) 0.1028(3) 0.9893(3) 0.0532(12) Uani 1 1 d . U . . .
C18 C 0.2892(3) 0.7069(3) 0.9880(4) 0.0698(16) Uani 1 1 d . U . . .
C19 C 0.2682(5) 0.7552(6) 1.0399(5) 0.117(3) Uani 1 1 d . U . . .
H19 H 0.293544 0.748126 1.077096 0.140 Uiso 1 1 calc R U . . .
C20 C 0.2085(5) 0.8178(6) 1.0417(5) 0.115(3) Uani 1 1 d . U . . .
H20 H 0.195718 0.852904 1.079249 0.138 Uiso 1 1 calc R U . . .
C21 C 0.1711(3) 0.8253(4) 0.9887(4) 0.0789(17) Uani 1 1 d . U . . .
C22 C 0.1926(4) 0.7768(5) 0.9340(4) 0.102(2) Uani 1 1 d . U . . .
H22 H 0.167173 0.782281 0.896466 0.123 Uiso 1 1 calc R U . . .
C23 C 0.2546(5) 0.7180(5) 0.9358(5) 0.114(3) Uani 1 1 d . U . . .
H23 H 0.271714 0.685545 0.898446 0.136 Uiso 1 1 calc R U . . .
C24 C 0.1055(3) 0.8879(4) 0.9857(5) 0.0834(17) Uani 1 1 d . U . . .

loop_
_atom_site_aniso_label
_atom_site_aniso_U_11
_atom_site_aniso_U_22
_atom_site_aniso_U_33
_atom_site_aniso_U_23
_atom_site_aniso_U_13
_atom_site_aniso_U_12
Zn1 0.0210(4) 0.0270(5) 0.1694(13) 0.0390(6) -0.0083(5) 0.0021(3)
Zn2 0.0310(3) 0.0347(4) 0.0931(6) 0.0223(4) 0.0018(3) 0.0010(2)
O1 0.053(2) 0.061(3) 0.171(5) 0.044(3) 0.009(3) 0.034(2)
O2 0.056(2) 0.067(3) 0.181(5) 0.053(3) 0.007(3) 0.023(2)
O3 0.068(2) 0.075(3) 0.069(3) 0.005(2) 0.013(2) -0.014(2)
O4 0.073(3) 0.086(3) 0.076(3) 0.022(2) 0.001(2) -0.030(2)
O5 0.223(10) 0.283(15) 0.179(9) 0.008(9) -0.019(7) -0.058(9)
N2 0.0336(19) 0.0264(19) 0.127(4) 0.031(2) 0.009(2) 0.0037(14)
C1 0.030(2) 0.041(2) 0.132(5) 0.032(3) -0.002(3) 0.0036(18)
C2 0.031(2) 0.038(2) 0.141(5) 0.026(3) 0.005(3) 0.0069(17)
C3 0.029(2) 0.045(3) 0.220(8) 0.037(4) -0.009(3) 0.008(2)
C4 0.026(2) 0.051(3) 0.241(8) 0.054(4) -0.010(3) 0.000(2)
C5 0.0231(19) 0.041(2) 0.140(5) 0.036(3) 0.005(3) 0.0011(16)
C6 0.0286(19) 0.038(2) 0.115(5) 0.023(3) 0.005(2) 0.0055(17)
N1 0.0217(15) 0.034(2) 0.097(3) 0.023(2) 0.0024(18) 0.0028(13)
C7 0.0282(18) 0.031(2) 0.107(4) 0.027(3) 0.002(2) 0.0023(15)
C8 0.041(2) 0.034(2) 0.134(5) 0.033(3) -0.003(3) 0.0007(19)
C9 0.042(2) 0.035(2) 0.143(6) 0.035(3) -0.003(3) 0.003(2)
C10 0.029(2) 0.031(2) 0.116(5) 0.028(3) -0.003(2) -0.0001(16)
C11 0.032(2) 0.035(2) 0.100(4) 0.015(3) 0.016(2) -0.0001(18)
C12 0.100(5) 0.094(5) 0.105(5) 0.022(4) 0.003(4) -0.054(4)
C13 0.111(5) 0.117(6) 0.071(4) 0.014(4) 0.001(4) -0.067(4)
C14 0.048(3) 0.057(3) 0.069(3) 0.013(3) 0.003(2) 0.000(2)
C15 0.121(5) 0.149(7) 0.067(4) 0.017(4) 0.007(4) -0.091(5)
C16 0.128(6) 0.133(7) 0.096(5) 0.016(4) 0.006(4) -0.090(5)
C17 0.051(3) 0.052(3) 0.058(3) 0.014(2) 0.005(2) 0.012(2)
C18 0.034(2) 0.039(3) 0.142(5) 0.032(3) 0.005(3) 0.009(2)
C19 0.111(6) 0.100(6) 0.139(6) 0.028(4) 0.000(5) 0.069(5)
C20 0.095(5) 0.100(6) 0.149(6) 0.027(5) -0.011(4) 0.062(4)
C21 0.037(3) 0.059(3) 0.147(5) 0.037(3) 0.003(3) 0.015(2)
C22 0.073(4) 0.093(5) 0.142(6) 0.029(4) -0.007(4) 0.048(4)
C23 0.095(5) 0.101(6) 0.149(6) 0.036(5) 0.005(4) 0.073(4)
C24 0.034(3) 0.056(3) 0.170(5) 0.044(3) 0.017(3) 0.008(2)

loop_
_atom_type_symbol
_atom_type_description
_atom_type_scat_dispersion_real
_atom_type_scat_dispersion_imag
_atom_type_scat_source
C C 0.0181 0.0091 'International Tables Vol C Tables 4.2.6.8 and 6.1.1.4'
H H 0.0000 0.0000 'International Tables Vol C Tables 4.2.6.8 and 6.1.1.4'
N N 0.0311 0.0180 'International Tables Vol C Tables 4.2.6.8 and 6.1.1.4'
O O 0.0492 0.0322 'International Tables Vol C Tables 4.2.6.8 and 6.1.1.4'
Zn Zn -1.5491 0.6778 'International Tables Vol C Tables 4.2.6.8 and 6.1.1.4'

loop_
_geom_angle_atom_site_label_1
_geom_angle_atom_site_label_2
_geom_angle_atom_site_label_3
_geom_angle
_geom_angle_site_symmetry_1
_geom_angle_site_symmetry_3
_geom_angle_publ_flag
N1 Zn1 N1 180.0 2_667 . ?
N1 Zn1 N2 89.94(15) 2_667 2_667 ?
N1 Zn1 N2 90.06(15) . 2_667 ?
N1 Zn1 N2 90.07(15) 2_667 . ?
N1 Zn1 N2 89.94(15) . . ?
N2 Zn1 N2 180.0(2) 2_667 . ?
O2 Zn2 O3 90.7(2) . 1_565 ?
O2 Zn2 O1 160.6(3) . 2_577 ?
O3 Zn2 O1 87.15(19) 1_565 2_577 ?
O2 Zn2 O4 87.4(2) . 2_567 ?
O3 Zn2 O4 161.42(18) 1_565 2_567 ?
O1 Zn2 O4 88.5(2) 2_577 2_567 ?
O2 Zn2 O5 106.7(4) . . ?
O3 Zn2 O5 101.3(3) 1_565 . ?
O1 Zn2 O5 92.6(4) 2_577 . ?
O4 Zn2 O5 96.9(3) 2_567 . ?
O2 Zn2 Zn2 86.8(2) . 2_577 ?
O3 Zn2 Zn2 85.33(13) 1_565 2_577 ?
O1 Zn2 Zn2 73.78(18) 2_577 2_577 ?
O4 Zn2 Zn2 76.11(13) 2_567 2_577 ?
O5 Zn2 Zn2 164.7(3) . 2_577 ?
C24 O1 Zn2 132.2(5) . 2_577 ?
C24 O2 Zn2 119.6(5) . . ?
C17 O3 Zn2 118.2(4) . 1_545 ?
C17 O4 Zn2 127.1(4) . 2_567 ?
C2 N2 C5 106.6(4) . . ?
C2 N2 Zn1 126.2(3) . . ?
C5 N2 Zn1 127.1(3) . . ?
C2 C1 C10 123.2(5) . 2_667 ?
C2 C1 C18 119.3(4) . . ?
C10 C1 C18 117.5(5) 2_667 . ?
N2 C2 C1 127.4(4) . . ?
N2 C2 C3 109.2(5) . . ?
C1 C2 C3 123.4(5) . . ?
C4 C3 C2 106.6(5) . . ?
C3 C4 C5 107.6(5) . . ?
N2 C5 C6 124.9(4) . . ?
N2 C5 C4 110.0(5) . . ?
C6 C5 C4 125.0(5) . . ?
C5 C6 C7 125.2(4) . . ?
C5 C6 C11 118.2(4) . . ?
C7 C6 C11 116.5(4) . . ?
C7 N1 C10 104.7(4) . . ?
C7 N1 Zn1 127.7(3) . . ?
C10 N1 Zn1 127.4(3) . . ?
N1 C7 C6 124.7(4) . . ?
N1 C7 C8 112.1(4) . . ?
C6 C7 C8 123.1(4) . . ?
C9 C8 C7 106.2(4) . . ?
C8 C9 C10 105.7(5) . . ?
N1 C10 C1 125.6(4) . 2_667 ?
N1 C10 C9 111.3(4) . . ?
C1 C10 C9 123.2(5) 2_667 . ?
C16 C11 C12 116.9(5) . . ?
C16 C11 C6 121.1(6) . . ?
C12 C11 C6 121.5(6) . . ?
C11 C12 C13 118.9(7) . . ?
C14 C13 C12 122.1(7) . . ?
C15 C14 C13 116.0(6) . . ?
C15 C14 C17 122.7(6) . . ?
C13 C14 C17 121.0(6) . . ?
C14 C15 C16 124.8(7) . . ?
C11 C16 C15 120.1(7) . . ?
O4 C17 O3 133.1(6) . . ?
O4 C17 C14 111.7(5) . . ?
O3 C17 C14 115.2(5) . . ?
C19 C18 C23 118.6(6) . . ?
C19 C18 C1 119.8(7) . . ?
C23 C18 C1 121.6(7) . . ?
C18 C19 C20 122.3(9) . . ?
C21 C20 C19 118.2(9) . . ?
C20 C21 C22 120.6(7) . . ?
C20 C21 C24 122.5(8) . . ?
C22 C21 C24 116.8(8) . . ?
C21 C22 C23 117.7(8) . . ?
C18 C23 C22 122.4(8) . . ?
O2 C24 O1 127.6(7) . . ?
O2 C24 C21 120.3(8) . . ?
O1 C24 C21 112.0(8) . . ?

loop_
_geom_bond_atom_site_label_1
_geom_bond_atom_site_label_2
_geom_bond_distance
_geom_bond_site_symmetry_2
_geom_bond_publ_flag
Zn1 N1 2.031(4) 2_667 ?
Zn1 N1 2.031(4) . ?
Zn1 N2 2.042(4) 2_667 ?
Zn1 N2 2.042(4) . ?
Zn2 O2 1.987(4) . ?
Zn2 O3 2.005(4) 1_565 ?
Zn2 O1 2.060(4) 2_577 ?
Zn2 O4 2.068(4) 2_567 ?
Zn2 O5 2.118(10) . ?
Zn2 Zn2 2.9235(17) 2_577 ?
O1 C24 1.265(10) . ?
O2 C24 1.230(10) . ?
O3 C17 1.238(7) . ?
O4 C17 1.230(7) . ?
N2 C2 1.354(7) . ?
N2 C5 1.367(6) . ?
C1 C2 1.417(7) . ?
C1 C10 1.421(6) 2_667 ?
C1 C18 1.500(7) . ?
C2 C3 1.463(7) . ?
C3 C4 1.331(9) . ?
C4 C5 1.428(7) . ?
C5 C6 1.411(7) . ?
C6 C7 1.426(6) . ?
C6 C11 1.502(7) . ?
N1 C7 1.359(6) . ?
N1 C10 1.369(6) . ?
C7 C8 1.439(7) . ?
C8 C9 1.366(7) . ?
C9 C10 1.456(7) . ?
C11 C16 1.344(10) . ?
C11 C12 1.380(10) . ?
C12 C13 1.420(9) . ?
C13 C14 1.344(10) . ?
C14 C15 1.293(9) . ?
C14 C17 1.564(8) . ?
C15 C16 1.390(9) . ?
C18 C19 1.327(11) . ?
C18 C23 1.331(12) . ?
C19 C20 1.437(9) . ?
C20 C21 1.350(12) . ?
C21 C22 1.379(11) . ?
C21 C24 1.518(9) . ?
C22 C23 1.427(9) . ?

loop_
_platon_squeeze_void_nr
_platon_squeeze_void_average_x
_platon_squeeze_void_average_y
_platon_squeeze_void_average_z
_platon_squeeze_void_volume
_platon_squeeze_void_count_electrons
_platon_squeeze_void_content
1 -0.017 0.014 0.370 5292 1294 'Either 49 ethanol molecules, 31 DMF molecules or a mixture of both'

loop_
_bruker_diffrn_runs_axis
_bruker_diffrn_runs_distance
_bruker_diffrn_runs_theta
_bruker_diffrn_runs_omega
_bruker_diffrn_runs_phi
_bruker_diffrn_runs_chi
_bruker_diffrn_runs_width
_bruker_diffrn_runs_images
_bruker_diffrn_runs_time
_bruker_diffrn_runs_wavelength
_bruker_diffrn_runs_voltage
_bruker_diffrn_runs_current
_bruker_diffrn_runs_temperature
Phi 40.0 53.829 11.59 0.0 24.0 0.5 720 5.0 1.54184 50.0 1.1 200.14999999999998
Phi 40.0 46.329 90.69908315202828 0.0 -44.5 0.5 720 4.0 1.54184 50.0 1.1 200.14999999999998
Omega 40.0 53.829 -4.193 160.0 65.5 0.5 236 5.0 1.54184 50.0 1.1 200.14999999999998
Omega 40.0 53.829 -4.193 0.0 65.5 0.5 236 5.0 1.54184 50.0 1.1 200.14999999999998
Omega 40.0 -9.0695 -123.993 0.0 44.5 0.5 215 1.0 1.54184 50.0 1.1 200.14999999999998
Omega 40.0 -24.0695 -54.568 153.0 -65.5 0.5 188 1.0 1.54184 50.0 1.1 200.14999999999998
Omega 40.0 -16.5695 -132.088 180.0 44.5 0.5 202 1.0 1.54184 50.0 1.1 200.14999999999998
Omega 40.0 -24.0695 -54.568 0.0 -65.5 0.5 188 1.0 1.54184 50.0 1.1 200.14999999999998
Omega 40.0 -16.5695 -132.088 90.0 44.5 0.5 202 1.0 1.54184 50.0 1.1 200.14999999999998
Phi 40.0 53.829 107.852 0.0 -24.0 0.5 720 5.0 1.54184 50.0 1.1 200.14999999999998
Omega 40.0 53.829 -4.193 -80.0 65.5 0.5 236 5.0 1.54184 50.0 1.1 200.14999999999998
Omega 40.0 -16.5695 -132.088 270.0 44.5 0.5 202 1.0 1.54184 50.0 1.1 200.14999999999998
Omega 40.0 53.829 -4.193 80.0 65.5 0.5 236 5.0 1.54184 50.0 1.1 200.14999999999998
Omega 40.0 53.829 -4.193 -160.0 65.5 0.5 236 5.0 1.54184 50.0 1.1 200.14999999999998
Omega 40.0 38.829 75.731 90.0 -44.5 0.5 195 3.0 1.54184 50.0 1.1 200.14999999999998
Phi 40.0 38.829 75.69908315202828 0.0 -44.5 0.5 720 3.0 1.54184 50.0 1.1 200.14999999999998
Omega 40.0 53.829 -4.193 -119.99999999999999 65.5 0.5 236 5.0 1.54184 50.0 1.1 200.14999999999998
Omega 40.0 38.829 75.731 180.0 -44.5 0.5 195 3.0 1.54184 50.0 1.1 200.14999999999998
Omega 40.0 38.829 75.731 270.0 -44.5 0.5 195 3.0 1.54184 50.0 1.1 200.14999999999998
Omega 40.0 53.829 -4.193 -40.0 65.5 0.5 236 5.0 1.54184 50.0 1.1 200.14999999999998
Omega 40.0 53.829 -4.193 119.99999999999999 65.5 0.5 236 5.0 1.54184 50.0 1.1 200.14999999999998
Omega 40.0 53.829 -4.193 40.0 65.5 0.5 236 5.0 1.54184 50.0 1.1 200.14999999999998
Omega 40.0 38.829 75.731 0.0 -44.5 0.5 195 3.0 1.54184 50.0 1.1 200.14999999999998
Omega 40.0 -16.5695 -132.088 0.0 44.5 0.5 202 1.0 1.54184 50.0 1.1 200.14999999999998
Omega 40.0 -9.0695 -123.993 180.0 44.5 0.5 215 1.0 1.54184 50.0 1.1 200.14999999999998
Omega 40.0 46.329 90.731 180.0 -44.5 0.5 165 4.0 1.54184 50.0 1.1 200.14999999999998
Omega 40.0 46.329 90.731 270.0 -44.5 0.5 165 4.0 1.54184 50.0 1.1 200.14999999999998
Omega 40.0 46.329 90.731 0.0 -44.5 0.5 165 4.0 1.54184 50.0 1.1 200.14999999999998
Omega 40.0 -9.0695 -123.993 90.0 44.5 0.5 215 1.0 1.54184 50.0 1.1 200.14999999999998
Phi 40.0 53.829 105.69918315202828 0.0 -44.5 0.5 720 5.0 1.54184 50.0 1.1 200.14999999999998
Omega 40.0 -24.0695 -54.568 51.0 -65.5 0.5 188 1.0 1.54184 50.0 1.1 200.14999999999998
Phi 40.0 -24.0695 -45.993 0.0 44.5 0.5 720 1.0 1.54184 50.0 1.1 200.14999999999998
